data_4104950
loop_
_publ_author_name
'Suzanne M. Neville'
'Gregory J. Halder'
'Karena W. Chapman'
'Martin B. Duriska'
'Boujemaa Moubaraki'
'Keith S. Murray'
'Cameron J. Kepert'

_publ_contact_author_address
; 
School of Chemistry
University of Sydney
NSW 2006
Australia
;
_publ_contact_author_email c.kepert@chem.usyd.edu.au
_publ_contact_author_fax +61-2-9351-3329
_publ_contact_author_name 'Prof. Cameron J. Kepert'
_publ_contact_author_phone +61-2-9351-5741
_publ_section_title
;
 Guest Tunable Structure and Spin Crossover Properties in a Nanoporous
 Coordination Framework Material
;
_journal_name_full 'Journal of the American Chemical Society'
_journal_page_first 12106
_journal_page_last 12108
_journal_paper_doi 10.1021/ja905360g
_journal_volume 131
_journal_year 2009
_chemical_formula_moiety 'C30 H32 Fe N6 O4 S2, 3(C2 H6 O)'
_chemical_formula_sum 'C36 H32 Fe N6 O7 S2'
_chemical_formula_weight 780.65
_chemical_name_common 'SCOF-2rs.Et 100K'
_space_group_IT_number 56
_symmetry_cell_setting orthorhombic
_symmetry_space_group_name_Hall '-P 2ab 2ac'
_symmetry_space_group_name_H-M 'P c c n'
_atom_sites_solution_hydrogens geom
_atom_sites_solution_primary direct
_atom_sites_solution_secondary difmap
_audit_creation_method SHELXL-97
_cell_angle_alpha 90.00
_cell_angle_beta 90.00
_cell_angle_gamma 90.00
_cell_formula_units_Z 4
_cell_length_a 14.4934(6)
_cell_length_b 14.5117(5)
_cell_length_c 17.8874(6)
_cell_measurement_reflns_used 111
_cell_measurement_temperature 100
_cell_measurement_theta_max 25.05
_cell_measurement_theta_min 2.781
_cell_volume 3762.1(2)
_computing_cell_refinement 'SMART (BrukerAXS, 1997)'
_computing_data_collection 'SMART (BrukerAXS, 1997)'
_computing_data_reduction 'SAINT+ (BrukerAXS, 1997)'
_computing_molecular_graphics 'MERCURY 1.4 (Bruno et al., 2002)'
_computing_publication_material 'XCIF V6.12 (BrukerAXS, 2001).'
_computing_structure_refinement X-SEED
_computing_structure_solution 'SHELXS86 (Sheldrick, 1990)'
_diffrn_ambient_temperature 100
_diffrn_measured_fraction_theta_full 0.995
_diffrn_measured_fraction_theta_max 0.995
_diffrn_measurement_device_type 'APEX X8'
_diffrn_measurement_method 'scans in phi and omega'
_diffrn_radiation_monochromator graphite
_diffrn_radiation_source 'fine-focus sealed tube'
_diffrn_radiation_type MoK\a
_diffrn_radiation_wavelength 0.71073
_diffrn_reflns_av_R_equivalents 0.0000
_diffrn_reflns_av_sigmaI/netI 0.0507
_diffrn_reflns_limit_h_max 16
_diffrn_reflns_limit_h_min -16
_diffrn_reflns_limit_k_max 16
_diffrn_reflns_limit_k_min -16
_diffrn_reflns_limit_l_max 19
_diffrn_reflns_limit_l_min -19
_diffrn_reflns_number 3049
_diffrn_reflns_theta_full 23.27
_diffrn_reflns_theta_max 23.27
_diffrn_reflns_theta_min 1.14
_diffrn_standards_decay_% 0
_diffrn_standards_interval_count 0
_diffrn_standards_interval_time 0
_diffrn_standards_number 0
_exptl_absorpt_coefficient_mu 0.567
_exptl_absorpt_correction_T_max 0.8950
_exptl_absorpt_correction_T_min 0.8712
_exptl_absorpt_correction_type empirical
_exptl_absorpt_process_details SADABS
_exptl_crystal_colour purple
_exptl_crystal_density_diffrn 1.378
_exptl_crystal_description rod
_exptl_crystal_F_000 1616
_exptl_crystal_size_max 0.25
_exptl_crystal_size_mid 0.25
_exptl_crystal_size_min 0.20
_refine_diff_density_max 0.578
_refine_diff_density_min -0.608
_refine_diff_density_rms 0.117
_refine_ls_extinction_method none
_refine_ls_goodness_of_fit_ref 1.103
_refine_ls_hydrogen_treatment constr
_refine_ls_matrix_type full
_refine_ls_number_parameters 122
_refine_ls_number_reflns 2692
_refine_ls_number_restraints 11
_refine_ls_restrained_S_all 1.104
_refine_ls_R_factor_all 0.1209
_refine_ls_R_factor_gt 0.1088
_refine_ls_shift/su_max 0.000
_refine_ls_shift/su_mean 0.000
_refine_ls_structure_factor_coef Fsqd
_refine_ls_weighting_details 'calc w=1/[\s^2^(Fo^2^)+(0.0451P)^2^+43.7315P] where P=(Fo^2^+2Fc^2^)/3'
_refine_ls_weighting_scheme calc
_refine_ls_wR_factor_gt 0.2166
_refine_ls_wR_factor_ref 0.2260
_reflns_number_gt 2403
_reflns_number_total 2692
_reflns_threshold_expression >2sigma(I)
_cod_data_source_file ja905360g_si_001_1.cif
_cod_data_source_block SCOF-2rs.Et-100K
_cod_database_code 4104950

loop_
_symmetry_equiv_pos_as_xyz
'x, y, z'
'-x+1/2, -y+1/2, z'
'x+1/2, -y, -z+1/2'
'-x, y+1/2, -z+1/2'
'-x, -y, -z'
'x-1/2, y-1/2, -z'
'-x-1/2, y, z-1/2'
'x, -y-1/2, z-1/2'

loop_
_atom_site_label
_atom_site_type_symbol
_atom_site_fract_x
_atom_site_fract_y
_atom_site_fract_z
_atom_site_U_iso_or_equiv
_atom_site_adp_type
_atom_site_occupancy
_atom_site_symmetry_multiplicity
_atom_site_calc_flag
_atom_site_refinement_flags
_atom_site_disorder_assembly
_atom_site_disorder_group
Fe1 Fe 0.7500 0.2500 0.25129(13) 0.0162(4) Uani 1 2 d S . .
S1A S 0.5241(5) 0.0102(4) 0.2501(4) 0.0371(11) Uiso 0.493(3) 1 d P A 1
S1B S 0.4841(6) 0.0492(6) 0.2479(4) 0.0371(11) Uiso 0.370(6) 1 d P A 2
S1C S 0.5940(16) -0.0415(15) 0.2760(13) 0.0371(11) Uiso 0.137(6) 1 d P A 3
O1 O 0.9252(6) 0.0427(5) 0.5757(5) 0.037(2) Uiso 1 1 d . . .
H1 H 0.9556 0.0452 0.6156 0.045 Uiso 1 1 calc R . .
N1 N 0.6494(7) 0.1540(6) 0.2537(5) 0.0172(14) Uiso 1 1 d . A .
C1 C 0.5891(10) 0.1062(9) 0.2500(8) 0.046(3) Uiso 1 1 d . . .
O2 O 0.9770(6) 0.0875(6) -0.0740(5) 0.047(2) Uiso 1 1 d . . .
H2 H 0.9840 0.0601 -0.1150 0.057 Uiso 1 1 calc R . .
N2 N 0.8293(8) 0.1843(8) 0.3376(5) 0.040(2) Uiso 1 1 d . . .
C2 C 0.7820(9) 0.1343(8) 0.3970(7) 0.032(3) Uiso 1 1 d . . .
H2A H 0.7167 0.1291 0.3969 0.039 Uiso 1 1 calc R . .
N3 N 0.8229(6) 0.1754(6) 0.1638(3) 0.0099(15) Uiso 1 1 d . . .
C3 C 0.8316(8) 0.0961(7) 0.4513(6) 0.021(2) Uiso 1 1 d . . .
H3 H 0.8008 0.0653 0.4910 0.025 Uiso 1 1 calc R . .
C4 C 0.9324(8) 0.1002(7) 0.4515(6) 0.023(3) Uiso 1 1 d . . .
C5 C 0.9725(9) 0.1386(8) 0.3893(6) 0.031(3) Uiso 1 1 d . . .
H5 H 1.0376 0.1397 0.3833 0.037 Uiso 1 1 calc R . .
C6 C 0.9145(10) 0.1757(9) 0.3356(8) 0.045(3) Uiso 1 1 d . . .
H6 H 0.9437 0.1975 0.2915 0.054 Uiso 1 1 calc R . .
C7 C 0.9862(9) 0.0516(8) 0.5136(7) 0.035(3) Uiso 1 1 d . . .
C8 C 1.0677(8) 0.1108(8) 0.5380(7) 0.037(3) Uiso 1 1 d . . .
H8A H 1.0464 0.1737 0.5481 0.056 Uiso 1 1 calc R . .
H8B H 1.1140 0.1121 0.4980 0.056 Uiso 1 1 calc R . .
H8C H 1.0952 0.0847 0.5833 0.056 Uiso 1 1 calc R . .
C9 C 0.8139(7) 0.0806(7) 0.1585(6) 0.018(2) Uiso 1 1 d . . .
H9 H 0.7783 0.0486 0.1948 0.021 Uiso 1 1 calc R . .
C10 C 0.8554(9) 0.0318(9) 0.1018(7) 0.037(3) Uiso 1 1 d . . .
H10 H 0.8480 -0.0332 0.0998 0.045 Uiso 1 1 calc R . .
C11 C 0.9083(8) 0.0758(7) 0.0470(6) 0.023(2) Uiso 1 1 d . . .
C12 C 0.9022(12) 0.1657(11) 0.0483(9) 0.059(4) Uiso 1 1 d . . .
H12 H 0.9271 0.2002 0.0080 0.070 Uiso 1 1 calc R . .
C13 C 0.8593(8) 0.2130(8) 0.1083(6) 0.024(2) Uiso 1 1 d . . .
H13 H 0.8581 0.2784 0.1061 0.028 Uiso 1 1 calc R . .
C14 C 0.9550(8) 0.0202(7) -0.0155(6) 0.023(3) Uiso 1 1 d . . .
C15 C 0.8964(11) -0.0508(10) -0.0423(8) 0.054(4) Uiso 1 1 d . . .
H15A H 0.9240 -0.0791 -0.0867 0.081 Uiso 1 1 calc R . .
H15B H 0.8361 -0.0246 -0.0553 0.081 Uiso 1 1 calc R . .
H15C H 0.8885 -0.0976 -0.0034 0.081 Uiso 1 1 calc R . .
O50 O 0.721(8) -0.170(4) 0.122(3) 0.46(5) Uiso 0.50 1 d PDU . .
C50 C 0.7500 -0.2500 0.085(4) 0.51(4) Uiso 1 2 d SDU . .
C51 C 0.7500 -0.2500 0.001(4) 0.62(6) Uiso 1 2 d SDU . .
O60 O 0.871(4) -0.171(4) 0.253(2) 0.41(2) Uiso 1 1 d DU . .
C60 C 0.879(7) -0.267(4) 0.259(4) 0.63(6) Uiso 1 1 d DU . .
C61 C 0.838(8) -0.315(5) 0.325(5) 0.78(7) Uiso 1 1 d DU . .

loop_
_atom_site_aniso_label
_atom_site_aniso_U_11
_atom_site_aniso_U_22
_atom_site_aniso_U_33
_atom_site_aniso_U_23
_atom_site_aniso_U_13
_atom_site_aniso_U_12
Fe1 0.0223(19) 0.0116(16) 0.0147(7) 0.000 0.000 0.0036(7)

loop_
_atom_type_symbol
_atom_type_description
_atom_type_scat_dispersion_real
_atom_type_scat_dispersion_imag
_atom_type_scat_source
C C 0.0033 0.0016 'International Tables Vol C Tables 4.2.6.8 and 6.1.1.4'
H H 0.0000 0.0000 'International Tables Vol C Tables 4.2.6.8 and 6.1.1.4'
N N 0.0061 0.0033 'International Tables Vol C Tables 4.2.6.8 and 6.1.1.4'
O O 0.0106 0.0060 'International Tables Vol C Tables 4.2.6.8 and 6.1.1.4'
S S 0.1246 0.1234 'International Tables Vol C Tables 4.2.6.8 and 6.1.1.4'
Fe Fe 0.3463 0.8444 'International Tables Vol C Tables 4.2.6.8 and 6.1.1.4'

loop_
_geom_angle_atom_site_label_1
_geom_angle_atom_site_label_2
_geom_angle_atom_site_label_3
_geom_angle
_geom_angle_site_symmetry_1
_geom_angle_site_symmetry_3
N1 Fe1 N1 177.6(5) 2_655 .
N1 Fe1 N2 93.7(4) 2_655 2_655
N1 Fe1 N2 84.5(4) . 2_655
N1 Fe1 N2 84.5(4) 2_655 .
N1 Fe1 N2 93.7(4) . .
N2 Fe1 N2 88.1(5) 2_655 .
N1 Fe1 N3 90.4(4) 2_655 .
N1 Fe1 N3 91.3(4) . .
N2 Fe1 N3 175.8(3) 2_655 .
N2 Fe1 N3 92.1(2) . .
N1 Fe1 N3 91.3(4) 2_655 2_655
N1 Fe1 N3 90.4(4) . 2_655
N2 Fe1 N3 92.1(2) 2_655 2_655
N2 Fe1 N3 175.8(3) . 2_655
N3 Fe1 N3 88.1(4) . 2_655
C1 N1 Fe1 173.1(12) . .
N1 C1 S1A 162.2(16) . .
N1 C1 S1B 169.9(15) . .
N1 C1 S1C 124.7(15) . .
C6 N2 C2 116.1(11) . .
C6 N2 Fe1 123.7(10) . .
C2 N2 Fe1 119.6(8) . .
C3 C2 N2 119.0(11) . .
C13 N3 C9 114.8(8) . .
C13 N3 Fe1 124.0(7) . .
C9 N3 Fe1 119.8(6) . .
C2 C3 C4 121.7(11) . .
C5 C4 C3 116.0(10) . .
C5 C4 C7 124.0(11) . .
C3 C4 C7 119.5(10) . .
C4 C5 C6 117.5(12) . .
N2 C6 C5 128.5(14) . .
O1 C7 C4 106.9(10) . .
O1 C7 C8 108.0(10) . .
C4 C7 C8 110.0(10) . .
O1 C7 C7 107.7(12) . 5_756
C4 C7 C7 109.4(12) . 5_756
C8 C7 C7 114.5(13) . 5_756
C10 C9 N3 121.4(10) . .
C9 C10 C11 121.4(11) . .
C12 C11 C10 114.0(12) . .
C12 C11 C14 124.5(12) . .
C10 C11 C14 120.8(10) . .
C11 C12 C13 121.7(14) . .
N3 C13 C12 125.1(12) . .
C15 C14 O2 111.9(11) . .
C15 C14 C14 110.8(12) . 5_755
O2 C14 C14 109.1(12) . 5_755
C15 C14 C11 111.3(11) . .
O2 C14 C11 105.4(8) . .
C14 C14 C11 108.2(11) 5_755 .
O50 C50 C51 118(2) . .
O50 C50 C51 118(2) 2_645 .
O60 C60 C61 119(6) . .

loop_
_geom_bond_atom_site_label_1
_geom_bond_atom_site_label_2
_geom_bond_distance
_geom_bond_site_symmetry_2
Fe1 N1 2.017(6) 2_655
Fe1 N1 2.017(6) .
Fe1 N2 2.149(10) 2_655
Fe1 N2 2.149(10) .
Fe1 N3 2.176(7) .
Fe1 N3 2.176(7) 2_655
S1A C1 1.682(12) .
S1B C1 1.733(13) .
S1C C1 2.19(3) .
O1 C7 1.424(15) .
N1 C1 1.118(11) .
O2 C14 1.466(14) .
N2 C6 1.242(18) .
N2 C2 1.457(17) .
C2 C3 1.329(16) .
N3 C13 1.250(13) .
N3 C9 1.385(12) .
C3 C4 1.461(15) .
C4 C5 1.373(15) .
C4 C7 1.531(17) .
C5 C6 1.385(18) .
C7 C8 1.525(17) .
C7 C7 1.62(2) 5_756
C9 C10 1.376(16) .
C10 C11 1.397(16) .
C11 C12 1.308(19) .
C11 C14 1.537(15) .
C12 C13 1.417(19) .
C14 C15 1.418(17) .
C14 C14 1.53(2) 5_755
O50 C50 1.41(2) .
C50 O50 1.409(19) 2_645
C50 C51 1.50(10) .
O60 C60 1.40(8) .
C60 C61 1.49(12) .

loop_
_geom_hbond_atom_site_label_D
_geom_hbond_atom_site_label_H
_geom_hbond_atom_site_label_A
_geom_hbond_distance_DH
_geom_hbond_distance_HA
_geom_hbond_distance_DA
_geom_hbond_angle_DHA
_geom_hbond_site_symmetry_A
O1 H1 S1B 0.84 2.52 3.350(12) 168.6 7_756
O2 H2 S1B 0.84 2.50 3.284(13) 155.3 7_755
